data_7243861
loop_
_publ_author_name
'Chen, Yaxuan'
'Liu, Guocheng'
'Wang, Xiuli'
'Lu, Xue'
'Xu, Na'
'Chang, Zhihan'
'Zhang, Zhong'
'Li, Xiaohui'

_publ_section_title
;
 Various carboxylates induced eight Zn(ii)/Cd(ii) coordination polymers
 with fluorescence sensing activities for Fe(iii), Cr(vi) and
 oxytetracycline
;
_journal_issue 46
_journal_name_full CrystEngComm
_journal_page_first 8077
_journal_page_last 8086
_journal_paper_doi 10.1039/D1CE01166A
_journal_volume 23
_journal_year 2021
_chemical_formula_sum 'C38 H26 Cd N6 O10'
_chemical_formula_weight 839.05
_space_group_crystal_system monoclinic
_space_group_IT_number 14
_space_group_name_Hall '-P 2yn'
_space_group_name_H-M_alt 'P 1 21/n 1'
_atom_sites_solution_hydrogens geom
_audit_creation_method SHELXL-2018/3
_audit_update_record
;
2021-06-16 deposited with the CCDC.	2021-10-12 downloaded from the CCDC.
;
_cell_angle_alpha 90
_cell_angle_beta 105.2590(10)
_cell_angle_gamma 90
_cell_formula_units_Z 2
_cell_length_a 13.0139(6)
_cell_length_b 8.3640(4)
_cell_length_c 15.6352(7)
_cell_measurement_reflns_used 4111
_cell_measurement_temperature 296(2)
_cell_measurement_theta_max 28.326
_cell_measurement_theta_min 1.817
_cell_volume 1641.87(13)
_computing_structure_refinement 'SHELXL-2018/3 (Sheldrick, 2018)'
_computing_structure_solution 'SHELXT 2018/2 (Sheldrick, 2018)'
_diffrn_ambient_temperature 296(2)
_diffrn_measured_fraction_theta_full 1.000
_diffrn_measured_fraction_theta_max 0.996
_diffrn_measurement_device_type 'CCD area detector'
_diffrn_measurement_method 'phi and omega scans'
_diffrn_radiation_type MoK\a
_diffrn_radiation_wavelength 0.71073
_diffrn_reflns_av_R_equivalents 0.0243
_diffrn_reflns_av_unetI/netI 0.0281
_diffrn_reflns_Laue_measured_fraction_full 1.000
_diffrn_reflns_Laue_measured_fraction_max 0.996
_diffrn_reflns_limit_h_max 17
_diffrn_reflns_limit_h_min -17
_diffrn_reflns_limit_k_max 11
_diffrn_reflns_limit_k_min -8
_diffrn_reflns_limit_l_max 20
_diffrn_reflns_limit_l_min -20
_diffrn_reflns_number 11689
_diffrn_reflns_point_group_measured_fraction_full 1.000
_diffrn_reflns_point_group_measured_fraction_max 0.996
_diffrn_reflns_theta_full 25.242
_diffrn_reflns_theta_max 28.326
_diffrn_reflns_theta_min 1.817
_exptl_absorpt_coefficient_mu 0.740
_exptl_absorpt_correction_type multi-scan
_exptl_absorpt_process_details SADABS
_exptl_crystal_colour COLOURLESS
_exptl_crystal_density_diffrn 1.697
_exptl_crystal_description BLOCK
_exptl_crystal_F_000 848
_exptl_crystal_size_max 0.150
_exptl_crystal_size_mid 0.130
_exptl_crystal_size_min 0.110
_exptl_transmission_factor_max 0.923
_exptl_transmission_factor_min 0.897
_refine_diff_density_max 0.808
_refine_diff_density_min -0.249
_refine_diff_density_rms 0.065
_refine_ls_extinction_method none
_refine_ls_goodness_of_fit_ref 0.996
_refine_ls_hydrogen_treatment constr
_refine_ls_matrix_type full
_refine_ls_number_parameters 250
_refine_ls_number_reflns 4081
_refine_ls_number_restraints 0
_refine_ls_restrained_S_all 0.996
_refine_ls_R_factor_all 0.0393
_refine_ls_R_factor_gt 0.0279
_refine_ls_shift/su_max 0.000
_refine_ls_shift/su_mean 0.000
_refine_ls_structure_factor_coef Fsqd
_refine_ls_weighting_details 'w=1/[\s^2^(Fo^2^)+(0.0413P)^2^+0.8356P] where P=(Fo^2^+2Fc^2^)/3'
_refine_ls_weighting_scheme calc
_refine_ls_wR_factor_gt 0.0715
_refine_ls_wR_factor_ref 0.0780
_reflns_Friedel_coverage 0.000
_reflns_number_gt 3278
_reflns_number_total 4081
_reflns_threshold_expression 'I > 2\s(I)'
_cod_data_source_file d1ce01166a2.cif
_cod_data_source_block 1_a
_cod_depositor_comments
;
The following automatic conversions were performed:

data item '_exptl_absorpt_correction_type' value 'Multi-scan' was
changed to 'multi-scan' in accordance with the
/home/data/users/saulius/crontab/automatic-downloads/rss-feeds/RSC/lib/dictionaries/cif_core.dic
dictionary named 'cif_core.dic' version 2.4.2 last updated on
2011-04-26.

Automatic conversion script
Id: cif_fix_values 7556 2019-12-06 15:28:31Z antanas 

 Adding full bibliography for 7243861--7243868.cif.
;
_cod_original_sg_symbol_H-M 'P 21/n'
_cod_database_code 7243861
_shelx_shelxl_version_number 2018/3
_shelx_space_group_comment
;
The symmetry employed for this shelxl refinement is uniquely defined
by the following loop, which should always be used as a source of
symmetry information in preference to the above space-group names.
They are only intended as comments.
;
_shelx_estimated_absorpt_t_min 0.897
_shelx_estimated_absorpt_t_max 0.923

loop_
_space_group_symop_operation_xyz
'x, y, z'
'-x+1/2, y+1/2, -z+1/2'
'-x, -y, -z'
'x-1/2, -y-1/2, z-1/2'

loop_
_atom_site_label
_atom_site_type_symbol
_atom_site_fract_x
_atom_site_fract_y
_atom_site_fract_z
_atom_site_U_iso_or_equiv
_atom_site_adp_type
_atom_site_occupancy
_atom_site_site_symmetry_order
_atom_site_calc_flag
_atom_site_refinement_flags_posn
_atom_site_refinement_flags_adp
_atom_site_refinement_flags_occupancy
_atom_site_disorder_assembly
_atom_site_disorder_group
Cd1 Cd 0.500000 1.000000 0.500000 0.02307(7) Uani 1 2 d S . P . .
O1 O 0.42716(14) 1.0530(2) 0.61514(10) 0.0357(4) Uani 1 1 d . . . . .
N1 N 0.55519(14) 0.7538(2) 0.55554(12) 0.0261(4) Uani 1 1 d . . . . .
C1 C 0.65542(18) 0.7084(3) 0.56305(17) 0.0372(6) Uani 1 1 d . . . . .
H1A H 0.698474 0.773508 0.538881 0.045 Uiso 1 1 calc R U . . .
O2 O 0.55985(13) 0.9653(2) 0.72700(11) 0.0327(4) Uani 1 1 d . . . . .
N2 N 0.77536(13) 0.2596(2) 0.66835(12) 0.0254(4) Uani 1 1 d . . . . .
H2B H 0.837766 0.287968 0.698892 0.031 Uiso 1 1 calc R U . . .
C2 C 0.2623(2) 0.9878(3) 0.87064(18) 0.0406(6) Uani 1 1 d . . . . .
H2A H 0.218911 0.979150 0.909127 0.049 Uiso 1 1 calc R U . . .
O3 O 0.57917(14) 1.1409(3) 0.93835(11) 0.0488(5) Uani 1 1 d . . . . .
C3 C 0.53277(18) 0.5167(3) 0.63373(18) 0.0335(5) Uani 1 1 d . . . . .
H3A H 0.487940 0.453294 0.656935 0.040 Uiso 1 1 calc R U . . .
O4 O 0.53480(15) 1.2756(2) 0.81614(12) 0.0447(4) Uani 1 1 d . . . . .
C4 C 0.69803(18) 0.5695(3) 0.60499(18) 0.0377(6) Uani 1 1 d . . . . .
H4A H 0.768206 0.542303 0.608043 0.045 Uiso 1 1 calc R U . . .
O5 O 0.67890(11) 0.1109(2) 0.55595(11) 0.0372(4) Uani 1 1 d . . . . .
N5 N 0.51892(15) 1.1709(2) 0.86588(12) 0.0299(4) Uani 1 1 d . . . . .
C5 C 0.23146(19) 0.9193(3) 0.78787(17) 0.0394(6) Uani 1 1 d . . . . .
H5A H 0.166820 0.865353 0.770452 0.047 Uiso 1 1 calc R U . . .
C6 C 0.49553(18) 0.6573(3) 0.59044(16) 0.0348(5) Uani 1 1 d . . . . .
H6A H 0.425163 0.686181 0.585355 0.042 Uiso 1 1 calc R U . . .
C7 C 0.35750(19) 1.0692(3) 0.89657(15) 0.0336(5) Uani 1 1 d . . . . .
H7A H 0.379157 1.116250 0.952337 0.040 Uiso 1 1 calc R U . . .
C8 C 0.29590(18) 0.9299(3) 0.73008(15) 0.0337(5) Uani 1 1 d . . . . .
H8A H 0.274041 0.882203 0.674520 0.040 Uiso 1 1 calc R U . . .
C9 C 1.03079(16) -0.1675(3) 0.37442(14) 0.0277(4) Uani 1 1 d . . . . .
C10 C 0.46752(17) 1.0107(2) 0.69389(13) 0.0242(4) Uani 1 1 d . . . . .
C11 C 0.63720(17) 0.4704(2) 0.64248(14) 0.0245(4) Uani 1 1 d . . . . .
C12 C 0.68219(17) 0.3206(3) 0.69246(14) 0.0279(4) Uani 1 1 d . . . . .
H12A H 0.701223 0.343222 0.755529 0.033 Uiso 1 1 calc R U . . .
H12B H 0.627537 0.238662 0.680942 0.033 Uiso 1 1 calc R U . . .
C13 C 0.85769(16) 0.0195(2) 0.50290(14) 0.0227(4) Uani 1 1 d . . . . .
H13A H 0.790719 -0.015153 0.470822 0.027 Uiso 1 1 calc R U . . .
C14 C 0.94908(16) -0.0263(2) 0.47517(13) 0.0221(4) Uani 1 1 d . . . . .
C15 C 0.94219(16) -0.1246(3) 0.40015(14) 0.0284(5) Uani 1 1 d . . . . .
H15A H 0.875804 -0.160790 0.367651 0.034 Uiso 1 1 calc R U . . .
C16 C 0.86673(15) 0.1140(2) 0.57624(13) 0.0218(4) Uani 1 1 d . . . . .
C17 C 0.76609(15) 0.1607(2) 0.59985(13) 0.0229(4) Uani 1 1 d . . . . .
C18 C 0.39238(17) 1.0106(2) 0.75387(13) 0.0242(4) Uani 1 1 d . . . . .
C19 C 0.41982(16) 1.0794(3) 0.83793(13) 0.0250(4) Uani 1 1 d . . . . .

loop_
_atom_site_aniso_label
_atom_site_aniso_U_11
_atom_site_aniso_U_22
_atom_site_aniso_U_33
_atom_site_aniso_U_23
_atom_site_aniso_U_13
_atom_site_aniso_U_12
Cd1 0.02405(11) 0.02414(11) 0.02224(11) 0.00187(8) 0.00824(8) 0.00392(9)
O1 0.0397(9) 0.0488(10) 0.0202(8) 0.0033(7) 0.0107(7) 0.0113(8)
N1 0.0267(9) 0.0247(9) 0.0282(9) 0.0007(7) 0.0097(7) 0.0028(7)
C1 0.0305(12) 0.0314(12) 0.0563(16) 0.0107(11) 0.0232(11) 0.0024(10)
O2 0.0279(8) 0.0415(10) 0.0300(8) 0.0041(7) 0.0099(7) 0.0051(7)
N2 0.0200(8) 0.0278(9) 0.0283(9) -0.0030(7) 0.0061(7) 0.0035(7)
C2 0.0345(12) 0.0512(16) 0.0429(14) 0.0077(12) 0.0225(11) 0.0048(12)
O3 0.0398(9) 0.0691(14) 0.0318(9) -0.0044(9) -0.0005(8) -0.0028(10)
C3 0.0248(10) 0.0322(13) 0.0477(14) 0.0103(10) 0.0169(10) 0.0022(9)
O4 0.0537(11) 0.0394(10) 0.0449(11) -0.0036(8) 0.0198(9) -0.0135(9)
C4 0.0238(11) 0.0351(13) 0.0594(16) 0.0112(12) 0.0202(11) 0.0051(10)
O5 0.0202(7) 0.0500(11) 0.0408(9) -0.0135(8) 0.0068(7) -0.0049(7)
N5 0.0328(10) 0.0336(10) 0.0262(10) -0.0065(8) 0.0128(8) 0.0001(8)
C5 0.0261(11) 0.0448(15) 0.0478(15) 0.0028(12) 0.0108(10) -0.0060(11)
C6 0.0234(10) 0.0367(13) 0.0468(14) 0.0091(11) 0.0139(10) 0.0067(10)
C7 0.0376(12) 0.0401(13) 0.0270(11) 0.0013(10) 0.0153(10) 0.0062(11)
C8 0.0303(11) 0.0395(13) 0.0294(12) -0.0009(10) 0.0043(9) -0.0010(11)
C9 0.0234(10) 0.0312(11) 0.0285(11) -0.0059(9) 0.0068(8) -0.0012(9)
C10 0.0317(10) 0.0224(10) 0.0209(9) -0.0028(8) 0.0111(8) -0.0019(9)
C11 0.0244(10) 0.0246(11) 0.0258(10) -0.0021(8) 0.0088(8) 0.0012(8)
C12 0.0278(10) 0.0283(11) 0.0305(11) 0.0014(9) 0.0132(9) 0.0042(9)
C13 0.0179(9) 0.0256(11) 0.0240(10) -0.0001(8) 0.0046(7) 0.0002(8)
C14 0.0197(9) 0.0243(11) 0.0221(9) -0.0002(7) 0.0049(8) -0.0002(8)
C15 0.0205(9) 0.0328(12) 0.0302(11) -0.0078(9) 0.0038(8) -0.0036(9)
C16 0.0197(9) 0.0219(9) 0.0241(10) 0.0028(8) 0.0061(8) 0.0023(8)
C17 0.0223(9) 0.0214(9) 0.0253(10) 0.0035(8) 0.0070(8) 0.0035(8)
C18 0.0265(10) 0.0263(10) 0.0205(9) 0.0030(8) 0.0074(8) 0.0037(9)
C19 0.0266(10) 0.0265(11) 0.0233(10) 0.0003(8) 0.0090(8) 0.0016(9)

loop_
_atom_type_symbol
_atom_type_description
_atom_type_scat_dispersion_real
_atom_type_scat_dispersion_imag
_atom_type_scat_source
C C 0.0033 0.0016 'International Tables Vol C Tables 4.2.6.8 and 6.1.1.4'
H H 0.0000 0.0000 'International Tables Vol C Tables 4.2.6.8 and 6.1.1.4'
N N 0.0061 0.0033 'International Tables Vol C Tables 4.2.6.8 and 6.1.1.4'
O O 0.0106 0.0060 'International Tables Vol C Tables 4.2.6.8 and 6.1.1.4'
Cd Cd -0.8075 1.2024 'International Tables Vol C Tables 4.2.6.8 and 6.1.1.4'

loop_
_geom_angle_atom_site_label_1
_geom_angle_atom_site_label_2
_geom_angle_atom_site_label_3
_geom_angle
_geom_angle_site_symmetry_1
_geom_angle_site_symmetry_3
_geom_angle_publ_flag
N1 Cd1 N1 180.0 . 3_676 ?
N1 Cd1 O1 91.70(6) . . ?
N1 Cd1 O1 88.30(6) 3_676 . ?
N1 Cd1 O1 88.30(6) . 3_676 ?
N1 Cd1 O1 91.70(6) 3_676 3_676 ?
O1 Cd1 O1 180.0 . 3_676 ?
N1 Cd1 O5 88.18(6) . 3_666 ?
N1 Cd1 O5 91.82(6) 3_676 3_666 ?
O1 Cd1 O5 78.60(6) . 3_666 ?
O1 Cd1 O5 101.40(6) 3_676 3_666 ?
N1 Cd1 O5 91.82(6) . 1_565 ?
N1 Cd1 O5 88.18(6) 3_676 1_565 ?
O1 Cd1 O5 101.40(6) . 1_565 ?
O1 Cd1 O5 78.60(6) 3_676 1_565 ?
O5 Cd1 O5 180.0 3_666 1_565 ?
C10 O1 Cd1 124.32(14) . . ?
C6 N1 C1 116.96(19) . . ?
C6 N1 Cd1 123.01(14) . . ?
C1 N1 Cd1 119.61(15) . . ?
N1 C1 C4 123.0(2) . . ?
C17 N2 C12 121.38(18) . . ?
C5 C2 C7 120.0(2) . . ?
C6 C3 C11 119.7(2) . . ?
C1 C4 C11 120.3(2) . . ?
C17 O5 Cd1 167.73(15) . 1_545 ?
O3 N5 O4 124.2(2) . . ?
O3 N5 C19 117.97(19) . . ?
O4 N5 C19 117.85(18) . . ?
C2 C5 C8 120.6(2) . . ?
N1 C6 C3 123.4(2) . . ?
C19 C7 C2 118.4(2) . . ?
C18 C8 C5 121.1(2) . . ?
C15 C9 C16 120.01(19) . 3_756 ?
O2 C10 O1 127.4(2) . . ?
O2 C10 C18 116.94(18) . . ?
O1 C10 C18 115.67(19) . . ?
C4 C11 C3 116.6(2) . . ?
C4 C11 C12 122.0(2) . . ?
C3 C11 C12 121.31(19) . . ?
N2 C12 C11 113.14(17) . . ?
C16 C13 C14 121.03(18) . . ?
C15 C14 C14 118.7(2) . 3_756 ?
C15 C14 C13 122.24(18) . . ?
C14 C14 C13 119.1(2) 3_756 . ?
C9 C15 C14 121.50(19) . . ?
C13 C16 C9 119.70(18) . 3_756 ?
C13 C16 C17 117.80(18) . . ?
C9 C16 C17 122.47(18) 3_756 . ?
O5 C17 N2 122.12(19) . . ?
O5 C17 C16 120.60(18) . . ?
N2 C17 C16 117.26(18) . . ?
C8 C18 C19 116.30(19) . . ?
C8 C18 C10 121.17(19) . . ?
C19 C18 C10 122.32(19) . . ?
C7 C19 C18 123.6(2) . . ?
C7 C19 N5 117.40(19) . . ?
C18 C19 N5 118.99(18) . . ?

loop_
_geom_bond_atom_site_label_1
_geom_bond_atom_site_label_2
_geom_bond_distance
_geom_bond_site_symmetry_2
_geom_bond_publ_flag
Cd1 N1 2.2765(17) . ?
Cd1 N1 2.2766(17) 3_676 ?
Cd1 O1 2.2879(15) . ?
Cd1 O1 2.2880(15) 3_676 ?
Cd1 O5 2.4443(15) 3_666 ?
Cd1 O5 2.4443(15) 1_565 ?
O1 C10 1.256(3) . ?
N1 C6 1.332(3) . ?
N1 C1 1.334(3) . ?
C1 C4 1.377(3) . ?
O2 C10 1.236(3) . ?
N2 C17 1.334(3) . ?
N2 C12 1.454(3) . ?
C2 C5 1.375(4) . ?
C2 C7 1.378(4) . ?
O3 N5 1.222(2) . ?
C3 C6 1.379(3) . ?
C3 C11 1.385(3) . ?
O4 N5 1.224(2) . ?
C4 C11 1.379(3) . ?
O5 C17 1.234(2) . ?
N5 C19 1.464(3) . ?
C5 C8 1.388(3) . ?
C7 C19 1.377(3) . ?
C8 C18 1.387(3) . ?
C9 C15 1.365(3) . ?
C9 C16 1.426(3) 3_756 ?
C10 C18 1.523(3) . ?
C11 C12 1.511(3) . ?
C13 C16 1.372(3) . ?
C13 C14 1.421(3) . ?
C14 C15 1.416(3) . ?
C14 C14 1.418(4) 3_756 ?
C16 C17 1.503(3) . ?
C18 C19 1.392(3) . ?
